data_7717172
loop_
_publ_author_name
'Koptseva, Tatyana S.'
'Skatova, Alexandra A.'
'Moskalev, Mikhail V.'
'Rumyantcev, Roman V.'
'Fedushkin, Igor L.'

_publ_section_title
;
 Hydro-coupling of isocyanates promoted by 1,2-bis(arylimino)acenaphthene
 aluminum hydrides.
;
_journal_issue 42
_journal_name_full 'Dalton transactions (Cambridge, England : 2003)'
_journal_page_first 17308
_journal_page_last 17312
_journal_paper_doi 10.1039/d4dt02597k
_journal_volume 53
_journal_year 2024
_chemical_formula_sum 'C127 H98 Al Cl8 N6 O4'
_chemical_formula_weight 2082.69
_space_group_crystal_system monoclinic
_space_group_IT_number 15
_space_group_name_Hall '-C 2yc'
_space_group_name_H-M_alt 'C 1 2/c 1'
_atom_sites_solution_hydrogens geom
_atom_sites_solution_primary dual
_atom_sites_solution_secondary difmap
_audit_creation_method SHELXL-2019/3
_audit_update_record
;
2024-06-20 deposited with the CCDC.	2024-10-01 downloaded from the CCDC.
;
_cell_angle_alpha 90
_cell_angle_beta 92.086(3)
_cell_angle_gamma 90
_cell_formula_units_Z 4
_cell_length_a 15.5264(5)
_cell_length_b 32.4861(9)
_cell_length_c 20.5560(7)
_cell_measurement_reflns_used 9094
_cell_measurement_temperature 100(2)
_cell_measurement_theta_max 26.71
_cell_measurement_theta_min 2.48
_cell_volume 10361.4(6)
_computing_cell_refinement 'CrysAlisPro 1.171.42.101a (Rigaku OD, 2023)'
_computing_data_collection 'CrysAlisPro 1.171.42.101a (Rigaku OD, 2023)'
_computing_data_reduction 'CrysAlisPro 1.171.42.101a (Rigaku OD, 2023)'
_computing_molecular_graphics 'Diamond. Ver. 3.2k. (Putz & Brandernburg, 2014)'
_computing_publication_material 'Diamond. Ver. 3.2k. (Putz & Brandernburg, 2014)'
_computing_structure_refinement SHELXL-2019/3
_computing_structure_solution SHELXT-2014/5
_diffrn_ambient_temperature 100(2)
_diffrn_detector_area_resol_mean 16.0704
_diffrn_measured_fraction_theta_full 0.999
_diffrn_measured_fraction_theta_max 0.999
_diffrn_measurement_device_type 'Xcalibur, Eos'
_diffrn_measurement_method '\w scans'
_diffrn_radiation_type MoK\a
_diffrn_radiation_wavelength 0.71073
_diffrn_reflns_av_R_equivalents 0.0793
_diffrn_reflns_av_unetI/netI 0.0698
_diffrn_reflns_Laue_measured_fraction_full 0.999
_diffrn_reflns_Laue_measured_fraction_max 0.999
_diffrn_reflns_limit_h_max 19
_diffrn_reflns_limit_h_min -19
_diffrn_reflns_limit_k_max 41
_diffrn_reflns_limit_k_min -41
_diffrn_reflns_limit_l_max 26
_diffrn_reflns_limit_l_min -26
_diffrn_reflns_number 65053
_diffrn_reflns_point_group_measured_fraction_full 0.999
_diffrn_reflns_point_group_measured_fraction_max 0.999
_diffrn_reflns_theta_full 25.242
_diffrn_reflns_theta_max 27.102
_diffrn_reflns_theta_min 2.294
_diffrn_source 'fine-focus sealed X-ray tube'
_exptl_absorpt_coefficient_mu 0.287
_exptl_absorpt_correction_T_max 0.972
_exptl_absorpt_correction_T_min 0.888
_exptl_absorpt_correction_type analytical
_exptl_absorpt_process_details
;
CrysAlisPro 1.171.42.101a (Rigaku Oxford Diffraction, 2023)
Analytical numeric absorption correction using a multifaceted crystal
model based on expressions derived by R.C. Clark & J.S. Reid.
(Clark, R. C. & Reid, J. S. (1995). Acta Cryst. A51, 887-897)
Empirical absorption correction using spherical harmonics,
implemented in SCALE3 ABSPACK scaling algorithm.
;
_exptl_crystal_colour orange
_exptl_crystal_density_diffrn 1.335
_exptl_crystal_description plate
_exptl_crystal_F_000 4332
_exptl_crystal_size_max 0.560
_exptl_crystal_size_mid 0.230
_exptl_crystal_size_min 0.100
_refine_diff_density_max 0.468
_refine_diff_density_min -0.657
_refine_diff_density_rms 0.068
_refine_ls_extinction_method none
_refine_ls_goodness_of_fit_ref 1.010
_refine_ls_hydrogen_treatment constr
_refine_ls_matrix_type full
_refine_ls_number_parameters 688
_refine_ls_number_reflns 11433
_refine_ls_number_restraints 251
_refine_ls_restrained_S_all 1.007
_refine_ls_R_factor_all 0.1028
_refine_ls_R_factor_gt 0.0539
_refine_ls_shift/su_max 0.001
_refine_ls_shift/su_mean 0.000
_refine_ls_structure_factor_coef Fsqd
_refine_ls_weighting_details 'w=1/[\s^2^(Fo^2^)+(0.0523P)^2^+21.6617P] where P=(Fo^2^+2Fc^2^)/3'
_refine_ls_weighting_scheme calc
_refine_ls_wR_factor_gt 0.1168
_refine_ls_wR_factor_ref 0.1391
_reflns_Friedel_coverage 0.000
_reflns_number_gt 7376
_reflns_number_total 11433
_reflns_threshold_expression 'I > 2\s(I)'
_cod_data_source_file d4dt02597k2.cif
_cod_data_source_block albbianncophcl
_cod_depositor_comments 'Adding full bibliography for 7717170--7717178.cif.'
_cod_original_sg_symbol_H-M 'C 2/c'
_cod_database_code 7717172
_shelx_shelxl_version_number 2019/3
_shelx_space_group_comment
;
The symmetry employed for this shelxl refinement is uniquely defined
by the following loop, which should always be used as a source of
symmetry information in preference to the above space-group names.
They are only intended as comments.
;
_shelx_estimated_absorpt_t_min 0.856
_shelx_estimated_absorpt_t_max 0.972
_oxdiff_exptl_absorpt_empirical_full_min 0.880
_oxdiff_exptl_absorpt_empirical_full_max 1.187
_oxdiff_exptl_absorpt_empirical_details
;
Empirical correction (ABSPACK) includes:
- Absorption correction using spherical harmonics
- Frame scaling
;

loop_
_space_group_symop_operation_xyz
'x, y, z'
'-x, y, -z+1/2'
'x+1/2, y+1/2, z'
'-x+1/2, y+1/2, -z+1/2'
'-x, -y, -z'
'x, -y, z-1/2'
'-x+1/2, -y+1/2, -z'
'x+1/2, -y+1/2, z-1/2'

loop_
_atom_site_label
_atom_site_type_symbol
_atom_site_fract_x
_atom_site_fract_y
_atom_site_fract_z
_atom_site_U_iso_or_equiv
_atom_site_adp_type
_atom_site_occupancy
_atom_site_site_symmetry_order
_atom_site_calc_flag
_atom_site_refinement_flags_posn
_atom_site_refinement_flags_adp
_atom_site_refinement_flags_occupancy
_atom_site_disorder_assembly
_atom_site_disorder_group
Al1 Al 0.500000 0.31965(3) 0.250000 0.0116(2) Uani 1 2 d S T P . .
Cl1 Cl 0.73601(5) 0.51125(2) 0.39653(4) 0.0369(2) Uani 1 1 d . . . . .
Cl2 Cl 0.53260(5) 0.45642(2) 0.58500(4) 0.03076(18) Uani 1 1 d . . . . .
Cl3 Cl 0.20331(6) 0.53997(3) 0.28494(5) 0.0527(3) Uani 1 1 d . . . . .
Cl4 Cl 0.10513(5) 0.38235(3) 0.26575(5) 0.0423(2) Uani 1 1 d . . . . .
O1 O 0.56814(11) 0.32180(5) 0.32890(8) 0.0138(4) Uani 1 1 d . . . . .
O2 O 0.43101(11) 0.36056(5) 0.28704(8) 0.0142(4) Uani 1 1 d . . . . .
N1 N 0.42211(13) 0.27433(6) 0.27618(10) 0.0128(4) Uani 1 1 d . . . . .
N2 N 0.53479(14) 0.38763(6) 0.35977(10) 0.0151(5) Uani 1 1 d . . . . .
N3 N 0.41690(14) 0.42604(6) 0.33297(11) 0.0172(5) Uani 1 1 d . . . . .
C1 C 0.45864(16) 0.23796(7) 0.26457(12) 0.0130(5) Uani 1 1 d . . . . .
C2 C 0.43385(17) 0.19517(8) 0.27644(12) 0.0155(5) Uani 1 1 d . . . . .
C3 C 0.36694(18) 0.17582(8) 0.30589(12) 0.0181(6) Uani 1 1 d . . . . .
H3A H 0.321274 0.191155 0.323627 0.022 Uiso 1 1 calc R U . . .
C4 C 0.3682(2) 0.13205(8) 0.30895(14) 0.0249(7) Uani 1 1 d . . . . .
H4A H 0.323427 0.118368 0.330636 0.030 Uiso 1 1 calc R U . . .
C5 C 0.43126(19) 0.10883(8) 0.28199(14) 0.0253(7) Uani 1 1 d . . . . .
H5A H 0.428924 0.079667 0.284745 0.030 Uiso 1 1 calc R U . . .
C6 C 0.500000 0.12797(11) 0.250000 0.0205(8) Uani 1 2 d S T P . .
C7 C 0.500000 0.17101(11) 0.250000 0.0161(8) Uani 1 2 d S T P . .
C8 C 0.33274(16) 0.27473(7) 0.29366(12) 0.0127(5) Uani 1 1 d . . . . .
C9 C 0.31252(16) 0.28460(7) 0.35792(12) 0.0134(5) Uani 1 1 d . . . . .
C10 C 0.22653(17) 0.28578(8) 0.37492(12) 0.0154(5) Uani 1 1 d . . . . .
H10A H 0.213252 0.293102 0.418166 0.019 Uiso 1 1 calc R U . . .
C11 C 0.15969(17) 0.27660(8) 0.33072(13) 0.0164(5) Uani 1 1 d . . . . .
C12 C 0.18124(16) 0.26594(8) 0.26811(12) 0.0156(5) Uani 1 1 d . . . . .
H12A H 0.136268 0.258756 0.237639 0.019 Uiso 1 1 calc R U . . .
C13 C 0.26574(16) 0.26529(7) 0.24782(12) 0.0132(5) Uani 1 1 d . . . . .
C14 C 0.38482(16) 0.29034(8) 0.40944(12) 0.0148(5) Uani 1 1 d . . . . .
H14A H 0.433500 0.303712 0.386895 0.018 Uiso 1 1 calc R U . . .
C15 C 0.41788(17) 0.24852(8) 0.43264(12) 0.0167(5) Uani 1 1 d . . . . .
C16 C 0.50529(19) 0.23955(9) 0.43273(15) 0.0267(7) Uani 1 1 d . . . . .
H16A H 0.544596 0.259848 0.418751 0.032 Uiso 1 1 calc R U . . .
C17 C 0.5360(2) 0.20146(10) 0.45291(17) 0.0360(8) Uani 1 1 d . . . . .
H17A H 0.596075 0.195945 0.452501 0.043 Uiso 1 1 calc R U . . .
C18 C 0.4808(2) 0.17161(9) 0.47347(15) 0.0311(7) Uani 1 1 d . . . . .
H18A H 0.502392 0.145558 0.487358 0.037 Uiso 1 1 calc R U . . .
C19 C 0.39315(19) 0.17987(9) 0.47377(13) 0.0234(6) Uani 1 1 d . . . . .
H19A H 0.354328 0.159374 0.487789 0.028 Uiso 1 1 calc R U . . .
C20 C 0.36215(18) 0.21795(8) 0.45366(13) 0.0195(6) Uani 1 1 d . . . . .
H20A H 0.302042 0.223346 0.454179 0.023 Uiso 1 1 calc R U . . .
C21 C 0.36164(16) 0.31929(8) 0.46500(13) 0.0175(6) Uani 1 1 d . . . . .
C22 C 0.37129(19) 0.30842(9) 0.53017(14) 0.0245(6) Uani 1 1 d . . . . .
H22A H 0.389749 0.281398 0.541535 0.029 Uiso 1 1 calc R U . . .
C23 C 0.3543(2) 0.33663(10) 0.57913(15) 0.0322(7) Uani 1 1 d . . . . .
H23A H 0.361038 0.328677 0.623494 0.039 Uiso 1 1 calc R U . . .
C24 C 0.32764(19) 0.37607(10) 0.56349(15) 0.0299(7) Uani 1 1 d . . . . .
H24A H 0.317046 0.395445 0.596881 0.036 Uiso 1 1 calc R U . . .
C25 C 0.31660(18) 0.38703(9) 0.49907(15) 0.0265(7) Uani 1 1 d . . . . .
H25A H 0.297649 0.414020 0.487956 0.032 Uiso 1 1 calc R U . . .
C26 C 0.33296(18) 0.35895(8) 0.45030(14) 0.0224(6) Uani 1 1 d . . . . .
H26A H 0.324468 0.366890 0.406058 0.027 Uiso 1 1 calc R U . . .
C27 C 0.06634(17) 0.27859(9) 0.34923(13) 0.0227(6) Uani 1 1 d . . . . .
H27A H 0.037079 0.300782 0.324855 0.034 Uiso 1 1 calc R U . . .
H27B H 0.063408 0.283968 0.396006 0.034 Uiso 1 1 calc R U . . .
H27C H 0.038061 0.252316 0.338805 0.034 Uiso 1 1 calc R U . . .
C28 C 0.28038(16) 0.25609(7) 0.17566(12) 0.0137(5) Uani 1 1 d D . . . .
H28A H 0.343015 0.250032 0.171095 0.016 Uiso 1 1 calc R U . A 1
C29 C 0.2284(2) 0.21795(7) 0.15074(17) 0.0184(8) Uani 0.827(10) 1 d DG U P B 1
C30 C 0.14602(18) 0.22213(9) 0.12268(19) 0.0243(10) Uani 0.827(10) 1 d G U P B 1
H30A H 0.121766 0.248744 0.116340 0.029 Uiso 0.827(10) 1 calc R U P B 1
C31 C 0.09916(19) 0.18739(12) 0.10390(17) 0.0348(12) Uani 0.827(10) 1 d G U P B 1
H31A H 0.042879 0.190249 0.084724 0.042 Uiso 0.827(10) 1 calc R U P B 1
C32 C 0.1346(3) 0.14845(10) 0.11318(15) 0.0374(14) Uani 0.827(10) 1 d G U P B 1
H32A H 0.102611 0.124704 0.100348 0.045 Uiso 0.827(10) 1 calc R U P B 1
C33 C 0.2170(3) 0.14426(7) 0.14125(14) 0.0345(13) Uani 0.827(10) 1 d G U P B 1
H33A H 0.241231 0.117652 0.147588 0.041 Uiso 0.827(10) 1 calc R U P B 1
C34 C 0.2638(3) 0.17901(8) 0.16003(14) 0.0263(10) Uani 0.827(10) 1 d G U P B 1
H34A H 0.320120 0.176146 0.179205 0.032 Uiso 0.827(10) 1 calc R U P B 1
C29' C 0.2431(11) 0.2135(3) 0.1559(10) 0.0184(8) Uani 0.173(10) 1 d DG U P B 2
C30' C 0.1561(11) 0.2098(4) 0.1383(10) 0.0243(10) Uani 0.173(10) 1 d G U P B 2
H30B H 0.119750 0.233259 0.138600 0.029 Uiso 0.173(10) 1 calc R U P B 2
C31' C 0.1224(10) 0.1716(6) 0.1203(9) 0.0348(12) Uani 0.173(10) 1 d G U P B 2
H31B H 0.062985 0.169052 0.108294 0.042 Uiso 0.173(10) 1 calc R U P B 2
C32' C 0.1756(14) 0.1372(4) 0.1199(8) 0.0374(14) Uani 0.173(10) 1 d G U P B 2
H32B H 0.152589 0.111150 0.107557 0.045 Uiso 0.173(10) 1 calc R U P B 2
C33' C 0.2626(14) 0.1410(3) 0.1374(8) 0.0345(13) Uani 0.173(10) 1 d G U P B 2
H33B H 0.298960 0.117453 0.137126 0.041 Uiso 0.173(10) 1 calc R U P B 2
C34' C 0.2963(11) 0.1791(4) 0.1554(9) 0.0263(10) Uani 0.173(10) 1 d G U P B 2
H34B H 0.355726 0.181660 0.167433 0.032 Uiso 0.173(10) 1 calc R U P B 2
C35 C 0.25692(16) 0.29251(8) 0.13120(12) 0.0148(5) Uani 1 1 d . . . . .
C36 C 0.22001(17) 0.32848(8) 0.15283(13) 0.0198(6) Uani 1 1 d . . . . .
H36A H 0.208473 0.331390 0.197666 0.024 Uiso 1 1 calc R U . . .
C37 C 0.19939(19) 0.36059(9) 0.10995(15) 0.0251(6) Uani 1 1 d . . . . .
H37A H 0.174225 0.385125 0.125738 0.030 Uiso 1 1 calc R U . . .
C38 C 0.21548(18) 0.35677(9) 0.04463(14) 0.0244(6) Uani 1 1 d . . . . .
H38A H 0.201338 0.378535 0.015271 0.029 Uiso 1 1 calc R U . . .
C39 C 0.25257(18) 0.32079(9) 0.02227(14) 0.0235(6) Uani 1 1 d . . . . .
H39A H 0.263707 0.317852 -0.022627 0.028 Uiso 1 1 calc R U . . .
C40 C 0.27335(17) 0.28919(8) 0.06521(13) 0.0185(6) Uani 1 1 d . . . . .
H40A H 0.299239 0.264832 0.049425 0.022 Uiso 1 1 calc R U . . .
C41 C 0.58096(16) 0.35302(8) 0.36312(12) 0.0151(5) Uani 1 1 d . . . . .
H41A H 0.627628 0.352090 0.394279 0.018 Uiso 1 1 calc R U . . .
C42 C 0.56425(17) 0.42080(8) 0.40251(13) 0.0175(6) Uani 1 1 d . . . . .
C43 C 0.62564(18) 0.44758(8) 0.38022(14) 0.0203(6) Uani 1 1 d . . . . .
H43A H 0.645121 0.445712 0.337041 0.024 Uiso 1 1 calc R U . . .
C44 C 0.65795(19) 0.47732(8) 0.42305(15) 0.0242(6) Uani 1 1 d . . . . .
C45 C 0.63023(19) 0.48058(9) 0.48604(14) 0.0252(7) Uani 1 1 d . . . . .
H45A H 0.652978 0.501135 0.514687 0.030 Uiso 1 1 calc R U . . .
C46 C 0.56845(19) 0.45310(8) 0.50629(14) 0.0226(6) Uani 1 1 d . . . . .
C47 C 0.53467(18) 0.42281(8) 0.46526(13) 0.0204(6) Uani 1 1 d . . . . .
H47A H 0.492571 0.404007 0.479701 0.024 Uiso 1 1 calc R U . . .
C48 C 0.45392(16) 0.39174(7) 0.32241(12) 0.0137(5) Uani 1 1 d . . . . .
C49 C 0.33269(17) 0.43461(8) 0.30872(13) 0.0189(6) Uani 1 1 d . . . . .
C50 C 0.31107(19) 0.47631(9) 0.30610(14) 0.0252(6) Uani 1 1 d . . . . .
H50A H 0.353376 0.496621 0.316541 0.030 Uiso 1 1 calc R U . . .
C51 C 0.2285(2) 0.48784(9) 0.28839(16) 0.0311(7) Uani 1 1 d . . . . .
C52 C 0.1640(2) 0.45952(10) 0.27493(15) 0.0311(7) Uani 1 1 d . . . . .
H52A H 0.106804 0.467939 0.263612 0.037 Uiso 1 1 calc R U . . .
C53 C 0.18608(19) 0.41879(9) 0.27861(14) 0.0267(7) Uani 1 1 d . . . . .
C54 C 0.26917(18) 0.40528(9) 0.29375(13) 0.0213(6) Uani 1 1 d . . . . .
H54A H 0.282591 0.376743 0.293931 0.026 Uiso 1 1 calc R U . . .
C1S C 0.0707(3) 0.50540(13) 0.4278(3) 0.0469(14) Uani 0.766(10) 1 d DG U P C 1
C2S C -0.0097(3) 0.50021(10) 0.3969(3) 0.0518(15) Uani 0.766(10) 1 d G U P C 1
H2SA H -0.043770 0.523557 0.385305 0.062 Uiso 0.766(10) 1 calc R U P C 1
C3S C -0.0402(2) 0.46085(15) 0.3828(3) 0.0457(13) Uani 0.766(10) 1 d G U P C 1
H3SA H -0.095150 0.457307 0.361705 0.055 Uiso 0.766(10) 1 calc R U P C 1
C4S C 0.0096(3) 0.42669(9) 0.3997(2) 0.0389(12) Uani 0.766(10) 1 d G U P C 1
H4SA H -0.011223 0.399794 0.390164 0.047 Uiso 0.766(10) 1 calc R U P C 1
C5S C 0.0900(3) 0.43188(15) 0.4307(2) 0.0440(13) Uani 0.766(10) 1 d G U P C 1
H5SA H 0.124084 0.408531 0.442224 0.053 Uiso 0.766(10) 1 calc R U P C 1
C6S C 0.1205(2) 0.4712(2) 0.44469(19) 0.0468(15) Uani 0.766(10) 1 d G U P C 1
H6SA H 0.175465 0.474781 0.465824 0.056 Uiso 0.766(10) 1 calc R U P C 1
C7S C 0.1046(6) 0.5477(2) 0.4445(4) 0.080(2) Uani 0.766(10) 1 d D U P C 1
H7SA H 0.084517 0.567304 0.411035 0.120 Uiso 0.766(10) 1 calc R U P C 1
H7SB H 0.167795 0.547117 0.446368 0.120 Uiso 0.766(10) 1 calc R U P C 1
H7SC H 0.083723 0.556144 0.486839 0.120 Uiso 0.766(10) 1 calc R U P C 1
C1Q C 0.0474(14) 0.5132(3) 0.4132(9) 0.0469(14) Uani 0.234(10) 1 d DG U P C 2
C2Q C -0.0208(12) 0.4937(6) 0.3802(10) 0.0518(15) Uani 0.234(10) 1 d G U P C 2
H2QA H -0.063852 0.509537 0.357730 0.062 Uiso 0.234(10) 1 calc R U P C 2
C3Q C -0.0261(11) 0.4510(6) 0.3801(10) 0.0457(13) Uani 0.234(10) 1 d G U P C 2
H3QA H -0.072731 0.437632 0.357519 0.055 Uiso 0.234(10) 1 calc R U P C 2
C4Q C 0.0369(12) 0.4278(3) 0.4129(9) 0.0389(12) Uani 0.234(10) 1 d G U P C 2
H4QA H 0.033268 0.398577 0.412849 0.047 Uiso 0.234(10) 1 calc R U P C 2
C5Q C 0.1051(9) 0.4473(6) 0.4459(7) 0.0440(13) Uani 0.234(10) 1 d G U P C 2
H5QA H 0.148145 0.431429 0.468391 0.053 Uiso 0.234(10) 1 calc R U P C 2
C6Q C 0.1104(10) 0.4900(6) 0.4461(7) 0.0468(15) Uani 0.234(10) 1 d G U P C 2
H6QA H 0.157025 0.503334 0.468603 0.056 Uiso 0.234(10) 1 calc R U P C 2
C7Q C 0.060(2) 0.5584(4) 0.4267(13) 0.080(2) Uani 0.234(10) 1 d D U P C 2
H7QA H 0.032052 0.574485 0.391636 0.120 Uiso 0.234(10) 1 calc R U P C 2
H7QB H 0.121953 0.564639 0.428951 0.120 Uiso 0.234(10) 1 calc R U P C 2
H7QC H 0.034825 0.565403 0.468202 0.120 Uiso 0.234(10) 1 calc R U P C 2
C8S C 0.0129(6) 0.12346(14) 0.2519(8) 0.026(2) Uani 0.425(8) 1 d DG U P D -1
C9S C -0.0664(6) 0.1057(3) 0.2355(6) 0.025(2) Uani 0.425(8) 1 d DG U P D -1
H9SA H -0.114554 0.122606 0.224260 0.030 Uiso 0.425(8) 1 calc R U P D -1
C10S C -0.0752(9) 0.0631(3) 0.2354(7) 0.027(3) Uani 0.425(8) 1 d G U P D -1
H10B H -0.129349 0.050924 0.224188 0.032 Uiso 0.425(8) 1 calc R U P D -1
C11S C -0.0047(12) 0.03830(15) 0.2518(11) 0.030(2) Uani 0.425(8) 1 d G U P D -1
H11A H -0.010729 0.009194 0.251787 0.036 Uiso 0.425(8) 1 calc R U P D -1
C12S C 0.0745(9) 0.0561(3) 0.2683(10) 0.047(4) Uani 0.425(8) 1 d G U P D -1
H12B H 0.122687 0.039146 0.279458 0.057 Uiso 0.425(8) 1 calc R U P D -1
C13S C 0.0833(6) 0.0987(3) 0.2683(8) 0.039(3) Uani 0.425(8) 1 d DG U P D -1
H13A H 0.137484 0.110829 0.279530 0.047 Uiso 0.425(8) 1 calc R U P D -1
C14S C 0.0171(7) 0.16983(17) 0.2519(6) 0.034(2) Uani 0.425(8) 1 d D U P D -1
H14B H -0.017946 0.180603 0.215148 0.051 Uiso 0.425(8) 1 calc R U P D -1
H14C H 0.077033 0.178644 0.247952 0.051 Uiso 0.425(8) 1 calc R U P D -1
H14D H -0.005061 0.180386 0.292744 0.051 Uiso 0.425(8) 1 calc R U P D -1
C8Q C 0.038(3) 0.1261(9) 0.252(2) 0.026(2) Uani 0.075(8) 1 d DG U P D -2
C9Q C -0.044(3) 0.1179(11) 0.2252(18) 0.025(2) Uani 0.075(8) 1 d DG U P D -2
H9QA H -0.077231 0.139518 0.206430 0.030 Uiso 0.075(8) 1 calc R U P D -2
C10Q C -0.076(2) 0.0779(13) 0.225(2) 0.027(3) Uani 0.075(8) 1 d G U P D -2
H10C H -0.131445 0.072313 0.206855 0.032 Uiso 0.075(8) 1 calc R U P D -2
C11Q C -0.026(3) 0.0462(10) 0.253(2) 0.030(2) Uani 0.075(8) 1 d G U P D -2
H11B H -0.048504 0.018948 0.253024 0.036 Uiso 0.075(8) 1 calc R U P D -2
C12Q C 0.055(3) 0.0545(10) 0.280(3) 0.047(4) Uani 0.075(8) 1 d G U P D -2
H12C H 0.088653 0.032788 0.298770 0.057 Uiso 0.075(8) 1 calc R U P D -2
C13Q C 0.087(2) 0.0944(11) 0.280(3) 0.039(3) Uani 0.075(8) 1 d DG U P D -2
H13B H 0.142869 0.099992 0.298346 0.047 Uiso 0.075(8) 1 calc R U P D -2
C14Q C 0.060(3) 0.1699(10) 0.270(2) 0.034(2) Uani 0.075(8) 1 d D U P D -2
H14E H 0.053520 0.187432 0.231605 0.051 Uiso 0.075(8) 1 calc R U P D -2
H14F H 0.119488 0.171311 0.287572 0.051 Uiso 0.075(8) 1 calc R U P D -2
H14G H 0.020871 0.179610 0.303514 0.051 Uiso 0.075(8) 1 calc R U P D -2

loop_
_atom_site_aniso_label
_atom_site_aniso_U_11
_atom_site_aniso_U_22
_atom_site_aniso_U_33
_atom_site_aniso_U_23
_atom_site_aniso_U_13
_atom_site_aniso_U_12
Al1 0.0091(5) 0.0111(5) 0.0148(5) 0.000 0.0002(4) 0.000
Cl1 0.0345(5) 0.0297(4) 0.0462(5) -0.0035(4) -0.0034(4) -0.0153(3)
Cl2 0.0377(5) 0.0320(4) 0.0221(4) -0.0075(3) -0.0039(3) 0.0098(3)
Cl3 0.0445(6) 0.0307(4) 0.0824(7) 0.0056(5) -0.0045(5) 0.0234(4)
Cl4 0.0130(4) 0.0555(5) 0.0582(6) -0.0276(4) -0.0015(3) 0.0011(4)
O1 0.0111(9) 0.0132(9) 0.0170(9) -0.0014(7) -0.0017(7) 0.0002(7)
O2 0.0097(9) 0.0132(9) 0.0196(10) -0.0027(7) -0.0008(7) 0.0006(7)
N1 0.0090(11) 0.0145(10) 0.0149(11) -0.0006(9) 0.0010(8) 0.0017(8)
N2 0.0123(11) 0.0138(10) 0.0189(11) -0.0041(9) -0.0035(9) 0.0011(9)
N3 0.0143(12) 0.0146(11) 0.0225(12) -0.0012(9) -0.0031(9) 0.0018(9)
C1 0.0132(13) 0.0133(12) 0.0124(12) -0.0004(10) -0.0020(10) -0.0013(10)
C2 0.0180(14) 0.0130(12) 0.0154(13) 0.0014(10) -0.0029(10) -0.0031(10)
C3 0.0187(14) 0.0187(13) 0.0167(13) 0.0003(11) -0.0030(11) -0.0052(11)
C4 0.0274(17) 0.0204(14) 0.0264(16) 0.0049(12) -0.0053(13) -0.0106(12)
C5 0.0293(17) 0.0136(13) 0.0323(17) 0.0032(12) -0.0087(13) -0.0066(12)
C6 0.025(2) 0.0130(18) 0.023(2) 0.000 -0.0082(17) 0.000
C7 0.017(2) 0.0119(17) 0.0192(19) 0.000 -0.0044(15) 0.000
C8 0.0104(13) 0.0112(12) 0.0166(13) 0.0025(10) 0.0031(10) -0.0002(10)
C9 0.0130(13) 0.0120(12) 0.0152(13) 0.0010(10) 0.0009(10) -0.0006(10)
C10 0.0145(14) 0.0187(13) 0.0134(13) -0.0006(10) 0.0038(10) -0.0007(10)
C11 0.0120(13) 0.0192(13) 0.0183(14) -0.0002(11) 0.0033(10) -0.0007(10)
C12 0.0112(13) 0.0189(13) 0.0168(13) -0.0009(11) -0.0009(10) -0.0042(10)
C13 0.0128(13) 0.0111(12) 0.0159(13) 0.0009(10) 0.0021(10) -0.0016(10)
C14 0.0100(13) 0.0218(13) 0.0128(13) 0.0005(10) 0.0010(10) -0.0017(10)
C15 0.0142(14) 0.0238(14) 0.0121(12) -0.0013(11) 0.0009(10) -0.0003(11)
C16 0.0172(15) 0.0325(16) 0.0306(16) 0.0072(13) 0.0026(12) -0.0011(13)
C17 0.0201(17) 0.0395(19) 0.048(2) 0.0134(16) 0.0017(15) 0.0096(14)
C18 0.0367(19) 0.0277(16) 0.0290(17) 0.0085(13) 0.0040(14) 0.0088(14)
C19 0.0274(16) 0.0234(14) 0.0195(14) 0.0011(12) 0.0023(12) -0.0048(12)
C20 0.0149(14) 0.0264(15) 0.0172(14) 0.0002(11) 0.0011(11) -0.0002(11)
C21 0.0096(13) 0.0225(14) 0.0205(14) -0.0027(11) 0.0017(10) -0.0029(11)
C22 0.0232(16) 0.0292(16) 0.0210(15) -0.0016(12) -0.0025(12) 0.0021(12)
C23 0.0342(19) 0.0413(19) 0.0206(15) -0.0081(14) -0.0028(13) 0.0039(15)
C24 0.0220(16) 0.0369(17) 0.0310(17) -0.0172(14) 0.0026(13) -0.0047(14)
C25 0.0194(15) 0.0211(14) 0.0394(18) -0.0079(13) 0.0059(13) -0.0015(12)
C26 0.0172(15) 0.0250(15) 0.0251(15) -0.0002(12) 0.0039(12) -0.0035(12)
C27 0.0140(14) 0.0341(16) 0.0199(14) -0.0025(12) 0.0010(11) -0.0033(12)
C28 0.0095(13) 0.0162(13) 0.0154(13) -0.0029(10) 0.0023(10) -0.0016(10)
C29 0.022(2) 0.0197(15) 0.0139(15) -0.0024(12) 0.0064(14) -0.0046(13)
C30 0.0189(18) 0.023(2) 0.031(2) -0.0082(18) 0.0062(15) -0.0061(16)
C31 0.021(2) 0.040(3) 0.044(3) -0.018(2) 0.0096(18) -0.0118(19)
C32 0.048(3) 0.031(2) 0.035(2) -0.0146(18) 0.021(2) -0.023(2)
C33 0.064(4) 0.0214(17) 0.0190(18) 0.0011(14) 0.007(2) -0.008(2)
C34 0.044(3) 0.0201(15) 0.0146(16) -0.0008(12) 0.0019(19) -0.0027(18)
C29' 0.022(2) 0.0197(15) 0.0139(15) -0.0024(12) 0.0064(14) -0.0046(13)
C30' 0.0189(18) 0.023(2) 0.031(2) -0.0082(18) 0.0062(15) -0.0061(16)
C31' 0.021(2) 0.040(3) 0.044(3) -0.018(2) 0.0096(18) -0.0118(19)
C32' 0.048(3) 0.031(2) 0.035(2) -0.0146(18) 0.021(2) -0.023(2)
C33' 0.064(4) 0.0214(17) 0.0190(18) 0.0011(14) 0.007(2) -0.008(2)
C34' 0.044(3) 0.0201(15) 0.0146(16) -0.0008(12) 0.0019(19) -0.0027(18)
C35 0.0084(12) 0.0198(13) 0.0160(13) -0.0012(10) -0.0038(10) -0.0032(10)
C36 0.0169(14) 0.0232(14) 0.0192(14) -0.0003(11) -0.0003(11) -0.0002(11)
C37 0.0192(15) 0.0230(15) 0.0332(17) 0.0004(13) -0.0001(12) 0.0060(12)
C38 0.0203(15) 0.0273(15) 0.0250(15) 0.0072(12) -0.0089(12) 0.0012(12)
C39 0.0209(15) 0.0335(16) 0.0156(13) 0.0010(12) -0.0044(11) -0.0028(13)
C40 0.0156(14) 0.0213(14) 0.0185(14) -0.0030(11) -0.0014(11) -0.0014(11)
C41 0.0117(13) 0.0162(13) 0.0172(13) 0.0020(10) -0.0022(10) -0.0003(10)
C42 0.0124(13) 0.0140(13) 0.0256(15) -0.0039(11) -0.0087(11) 0.0048(10)
C43 0.0174(15) 0.0178(13) 0.0253(15) -0.0002(11) -0.0049(11) 0.0027(11)
C44 0.0205(15) 0.0181(14) 0.0335(17) -0.0006(12) -0.0063(12) -0.0026(12)
C45 0.0254(16) 0.0199(14) 0.0294(16) -0.0070(12) -0.0120(13) 0.0022(12)
C46 0.0230(16) 0.0207(14) 0.0235(15) -0.0045(12) -0.0067(12) 0.0095(12)
C47 0.0165(14) 0.0194(14) 0.0250(15) -0.0009(11) -0.0022(11) 0.0043(11)
C48 0.0116(13) 0.0141(12) 0.0153(13) 0.0008(10) -0.0011(10) -0.0003(10)
C49 0.0161(14) 0.0209(14) 0.0196(14) -0.0022(11) -0.0014(11) 0.0062(11)
C50 0.0238(16) 0.0231(15) 0.0285(16) 0.0008(12) -0.0038(12) 0.0057(12)
C51 0.0297(18) 0.0271(16) 0.0362(18) -0.0012(14) -0.0023(14) 0.0167(14)
C52 0.0193(16) 0.0431(19) 0.0306(17) -0.0060(15) -0.0051(13) 0.0157(14)
C53 0.0162(15) 0.0380(17) 0.0256(16) -0.0128(13) -0.0012(12) 0.0047(13)
C54 0.0159(14) 0.0224(14) 0.0254(15) -0.0076(12) -0.0020(11) 0.0058(11)
C1S 0.057(4) 0.053(3) 0.031(3) 0.000(2) 0.007(2) 0.001(3)
C2S 0.050(3) 0.057(3) 0.048(4) -0.006(3) 0.000(3) 0.001(3)
C3S 0.041(3) 0.049(3) 0.046(2) 0.006(2) -0.004(2) 0.006(2)
C4S 0.024(3) 0.052(2) 0.040(3) 0.002(2) -0.005(2) -0.008(2)
C5S 0.033(3) 0.051(3) 0.047(3) -0.009(2) -0.011(2) -0.012(2)
C6S 0.052(3) 0.042(4) 0.046(2) -0.006(3) -0.001(2) -0.013(3)
C7S 0.093(4) 0.071(3) 0.077(3) -0.011(3) 0.013(3) -0.015(3)
C1Q 0.057(4) 0.053(3) 0.031(3) 0.000(2) 0.007(2) 0.001(3)
C2Q 0.050(3) 0.057(3) 0.048(4) -0.006(3) 0.000(3) 0.001(3)
C3Q 0.041(3) 0.049(3) 0.046(2) 0.006(2) -0.004(2) 0.006(2)
C4Q 0.024(3) 0.052(2) 0.040(3) 0.002(2) -0.005(2) -0.008(2)
C5Q 0.033(3) 0.051(3) 0.047(3) -0.009(2) -0.011(2) -0.012(2)
C6Q 0.052(3) 0.042(4) 0.046(2) -0.006(3) -0.001(2) -0.013(3)
C7Q 0.093(4) 0.071(3) 0.077(3) -0.011(3) 0.013(3) -0.015(3)
C8S 0.018(6) 0.035(3) 0.026(3) -0.005(4) 0.018(5) -0.007(3)
C9S 0.027(5) 0.033(5) 0.015(4) -0.001(4) -0.009(4) -0.002(4)
C10S 0.032(5) 0.036(5) 0.013(4) 0.011(4) -0.003(4) -0.002(4)
C11S 0.022(4) 0.039(3) 0.029(3) -0.004(6) 0.007(4) 0.008(5)
C12S 0.052(7) 0.044(5) 0.047(7) 0.006(5) 0.018(5) -0.008(5)
C13S 0.044(5) 0.043(5) 0.030(6) 0.010(4) 0.002(4) 0.008(4)
C14S 0.032(5) 0.038(3) 0.032(3) 0.001(3) 0.001(3) -0.002(3)
C8Q 0.018(6) 0.035(3) 0.026(3) -0.005(4) 0.018(5) -0.007(3)
C9Q 0.027(5) 0.033(5) 0.015(4) -0.001(4) -0.009(4) -0.002(4)
C10Q 0.032(5) 0.036(5) 0.013(4) 0.011(4) -0.003(4) -0.002(4)
C11Q 0.022(4) 0.039(3) 0.029(3) -0.004(6) 0.007(4) 0.008(5)
C12Q 0.052(7) 0.044(5) 0.047(7) 0.006(5) 0.018(5) -0.008(5)
C13Q 0.044(5) 0.043(5) 0.030(6) 0.010(4) 0.002(4) 0.008(4)
C14Q 0.032(5) 0.038(3) 0.032(3) 0.001(3) 0.001(3) -0.002(3)

loop_
_atom_type_symbol
_atom_type_description
_atom_type_scat_dispersion_real
_atom_type_scat_dispersion_imag
_atom_type_scat_source
C C 0.0033 0.0016 'International Tables Vol C Tables 4.2.6.8 and 6.1.1.4'
H H 0.0000 0.0000 'International Tables Vol C Tables 4.2.6.8 and 6.1.1.4'
N N 0.0061 0.0033 'International Tables Vol C Tables 4.2.6.8 and 6.1.1.4'
O O 0.0106 0.0060 'International Tables Vol C Tables 4.2.6.8 and 6.1.1.4'
Al Al 0.0645 0.0514 'International Tables Vol C Tables 4.2.6.8 and 6.1.1.4'
Cl Cl 0.1484 0.1585 'International Tables Vol C Tables 4.2.6.8 and 6.1.1.4'

loop_
_geom_angle_atom_site_label_1
_geom_angle_atom_site_label_2
_geom_angle_atom_site_label_3
_geom_angle
_geom_angle_site_symmetry_1
_geom_angle_site_symmetry_3
_geom_angle_publ_flag
O2 Al1 O2 90.32(11) 2_655 . ?
O2 Al1 O1 90.68(8) 2_655 . ?
O2 Al1 O1 86.35(8) . . ?
O2 Al1 O1 86.35(8) 2_655 2_655 ?
O2 Al1 O1 90.68(8) . 2_655 ?
O1 Al1 O1 175.78(12) . 2_655 ?
O2 Al1 N1 93.01(8) 2_655 2_655 ?
O2 Al1 N1 171.86(8) . 2_655 ?
O1 Al1 N1 86.18(8) . 2_655 ?
O1 Al1 N1 96.95(8) 2_655 2_655 ?
O2 Al1 N1 171.86(8) 2_655 . ?
O2 Al1 N1 93.01(8) . . ?
O1 Al1 N1 96.95(8) . . ?
O1 Al1 N1 86.18(8) 2_655 . ?
N1 Al1 N1 84.68(12) 2_655 . ?
C41 O1 Al1 125.65(17) . . ?
C48 O2 Al1 129.24(16) . . ?
C1 N1 C8 118.0(2) . . ?
C1 N1 Al1 109.85(16) . . ?
C8 N1 Al1 131.15(16) . . ?
C41 N2 C42 115.9(2) . . ?
C41 N2 C48 123.8(2) . . ?
C42 N2 C48 119.9(2) . . ?
C48 N3 C49 122.0(2) . . ?
N1 C1 C1 117.79(14) . 2_655 ?
N1 C1 C2 133.9(2) . . ?
C1 C1 C2 108.28(14) 2_655 . ?
C3 C2 C7 119.1(2) . . ?
C3 C2 C1 135.6(2) . . ?
C7 C2 C1 105.3(2) . . ?
C2 C3 C4 117.8(3) . . ?
C2 C3 H3A 121.1 . . ?
C4 C3 H3A 121.1 . . ?
C5 C4 C3 122.8(3) . . ?
C5 C4 H4A 118.6 . . ?
C3 C4 H4A 118.6 . . ?
C4 C5 C6 120.5(3) . . ?
C4 C5 H5A 119.7 . . ?
C6 C5 H5A 119.7 . . ?
C7 C6 C5 116.01(18) . 2_655 ?
C7 C6 C5 116.01(18) . . ?
C5 C6 C5 128.0(4) 2_655 . ?
C6 C7 C2 123.64(15) . 2_655 ?
C6 C7 C2 123.64(15) . . ?
C2 C7 C2 112.7(3) 2_655 . ?
C9 C8 C13 119.5(2) . . ?
C9 C8 N1 119.0(2) . . ?
C13 C8 N1 121.5(2) . . ?
C10 C9 C8 119.4(2) . . ?
C10 C9 C14 120.7(2) . . ?
C8 C9 C14 119.7(2) . . ?
C11 C10 C9 122.1(2) . . ?
C11 C10 H10A 119.0 . . ?
C9 C10 H10A 119.0 . . ?
C12 C11 C10 117.5(2) . . ?
C12 C11 C27 120.7(2) . . ?
C10 C11 C27 121.8(2) . . ?
C11 C12 C13 123.0(2) . . ?
C11 C12 H12A 118.5 . . ?
C13 C12 H12A 118.5 . . ?
C12 C13 C8 118.5(2) . . ?
C12 C13 C28 117.8(2) . . ?
C8 C13 C28 123.7(2) . . ?
C15 C14 C9 109.8(2) . . ?
C15 C14 C21 113.6(2) . . ?
C9 C14 C21 113.9(2) . . ?
C15 C14 H14A 106.3 . . ?
C9 C14 H14A 106.3 . . ?
C21 C14 H14A 106.3 . . ?
C16 C15 C20 117.9(3) . . ?
C16 C15 C14 120.4(2) . . ?
C20 C15 C14 121.7(2) . . ?
C17 C16 C15 120.9(3) . . ?
C17 C16 H16A 119.5 . . ?
C15 C16 H16A 119.5 . . ?
C18 C17 C16 120.8(3) . . ?
C18 C17 H17A 119.6 . . ?
C16 C17 H17A 119.6 . . ?
C17 C18 C19 119.2(3) . . ?
C17 C18 H18A 120.4 . . ?
C19 C18 H18A 120.4 . . ?
C20 C19 C18 120.1(3) . . ?
C20 C19 H19A 119.9 . . ?
C18 C19 H19A 119.9 . . ?
C19 C20 C15 121.0(3) . . ?
C19 C20 H20A 119.5 . . ?
C15 C20 H20A 119.5 . . ?
C22 C21 C26 117.8(3) . . ?
C22 C21 C14 122.9(2) . . ?
C26 C21 C14 119.2(2) . . ?
C21 C22 C23 120.9(3) . . ?
C21 C22 H22A 119.6 . . ?
C23 C22 H22A 119.6 . . ?
C24 C23 C22 120.3(3) . . ?
C24 C23 H23A 119.8 . . ?
C22 C23 H23A 119.8 . . ?
C25 C24 C23 119.3(3) . . ?
C25 C24 H24A 120.3 . . ?
C23 C24 H24A 120.3 . . ?
C24 C25 C26 120.4(3) . . ?
C24 C25 H25A 119.8 . . ?
C26 C25 H25A 119.8 . . ?
C25 C26 C21 121.2(3) . . ?
C25 C26 H26A 119.4 . . ?
C21 C26 H26A 119.4 . . ?
C11 C27 H27A 109.5 . . ?
C11 C27 H27B 109.5 . . ?
H27A C27 H27B 109.5 . . ?
C11 C27 H27C 109.5 . . ?
H27A C27 H27C 109.5 . . ?
H27B C27 H27C 109.5 . . ?
C35 C28 C13 112.7(2) . . ?
C35 C28 C29' 117.1(8) . . ?
C13 C28 C29' 111.1(8) . . ?
C35 C28 C29 108.0(2) . . ?
C13 C28 C29 112.3(2) . . ?
C35 C28 H28A 107.9 . . ?
C13 C28 H28A 107.9 . . ?
C29 C28 H28A 107.9 . . ?
C30 C29 C34 120.0 . . ?
C30 C29 C28 121.15(19) . . ?
C34 C29 C28 118.77(19) . . ?
C29 C30 C31 120.0 . . ?
C29 C30 H30A 120.0 . . ?
C31 C30 H30A 120.0 . . ?
C30 C31 C32 120.0 . . ?
C30 C31 H31A 120.0 . . ?
C32 C31 H31A 120.0 . . ?
C33 C32 C31 120.0 . . ?
C33 C32 H32A 120.0 . . ?
C31 C32 H32A 120.0 . . ?
C32 C33 C34 120.0 . . ?
C32 C33 H33A 120.0 . . ?
C34 C33 H33A 120.0 . . ?
C33 C34 C29 120.0 . . ?
C33 C34 H34A 120.0 . . ?
C29 C34 H34A 120.0 . . ?
C30' C29' C34' 120.0 . . ?
C30' C29' C28 119.8(10) . . ?
C34' C29' C28 120.2(10) . . ?
C31' C30' C29' 120.0 . . ?
C31' C30' H30B 120.0 . . ?
C29' C30' H30B 120.0 . . ?
C30' C31' C32' 120.0 . . ?
C30' C31' H31B 120.0 . . ?
C32' C31' H31B 120.0 . . ?
C33' C32' C31' 120.0 . . ?
C33' C32' H32B 120.0 . . ?
C31' C32' H32B 120.0 . . ?
C32' C33' C34' 120.0 . . ?
C32' C33' H33B 120.0 . . ?
C34' C33' H33B 120.0 . . ?
C33' C34' C29' 120.0 . . ?
C33' C34' H34B 120.0 . . ?
C29' C34' H34B 120.0 . . ?
C36 C35 C40 118.1(2) . . ?
C36 C35 C28 123.6(2) . . ?
C40 C35 C28 118.2(2) . . ?
C35 C36 C37 121.1(3) . . ?
C35 C36 H36A 119.4 . . ?
C37 C36 H36A 119.4 . . ?
C38 C37 C36 120.1(3) . . ?
C38 C37 H37A 119.9 . . ?
C36 C37 H37A 119.9 . . ?
C37 C38 C39 119.3(3) . . ?
C37 C38 H38A 120.3 . . ?
C39 C38 H38A 120.3 . . ?
C40 C39 C38 120.2(3) . . ?
C40 C39 H39A 119.9 . . ?
C38 C39 H39A 119.9 . . ?
C39 C40 C35 121.1(3) . . ?
C39 C40 H40A 119.5 . . ?
C35 C40 H40A 119.5 . . ?
O1 C41 N2 125.6(2) . . ?
O1 C41 H41A 117.2 . . ?
N2 C41 H41A 117.2 . . ?
C43 C42 C47 122.4(2) . . ?
C43 C42 N2 118.2(2) . . ?
C47 C42 N2 119.3(2) . . ?
C42 C43 C44 117.8(3) . . ?
C42 C43 H43A 121.1 . . ?
C44 C43 H43A 121.1 . . ?
C45 C44 C43 121.9(3) . . ?
C45 C44 Cl1 119.3(2) . . ?
C43 C44 Cl1 118.8(2) . . ?
C44 C45 C46 118.3(3) . . ?
C44 C45 H45A 120.8 . . ?
C46 C45 H45A 120.8 . . ?
C45 C46 C47 121.7(3) . . ?
C45 C46 Cl2 119.3(2) . . ?
C47 C46 Cl2 119.0(2) . . ?
C42 C47 C46 117.9(3) . . ?
C42 C47 H47A 121.0 . . ?
C46 C47 H47A 121.0 . . ?
N3 C48 O2 131.7(2) . . ?
N3 C48 N2 112.1(2) . . ?
O2 C48 N2 116.2(2) . . ?
C50 C49 C54 119.1(3) . . ?
C50 C49 N3 115.1(2) . . ?
C54 C49 N3 125.5(2) . . ?
C51 C50 C49 119.7(3) . . ?
C51 C50 H50A 120.1 . . ?
C49 C50 H50A 120.1 . . ?
C50 C51 C52 122.4(3) . . ?
C50 C51 Cl3 118.9(3) . . ?
C52 C51 Cl3 118.7(2) . . ?
C53 C52 C51 117.0(3) . . ?
C53 C52 H52A 121.5 . . ?
C51 C52 H52A 121.5 . . ?
C52 C53 C54 123.2(3) . . ?
C52 C53 Cl4 118.1(2) . . ?
C54 C53 Cl4 118.7(2) . . ?
C53 C54 C49 118.5(3) . . ?
C53 C54 H54A 120.8 . . ?
C49 C54 H54A 120.8 . . ?
C2S C1S C6S 120.0 . . ?
C2S C1S C7S 121.0(4) . . ?
C6S C1S C7S 118.9(4) . . ?
C1S C2S C3S 120.0 . . ?
C1S C2S H2SA 120.0 . . ?
C3S C2S H2SA 120.0 . . ?
C2S C3S C4S 120.0 . . ?
C2S C3S H3SA 120.0 . . ?
C4S C3S H3SA 120.0 . . ?
C3S C4S C5S 120.0 . . ?
C3S C4S H4SA 120.0 . . ?
C5S C4S H4SA 120.0 . . ?
C6S C5S C4S 120.0 . . ?
C6S C5S H5SA 120.0 . . ?
C4S C5S H5SA 120.0 . . ?
C5S C6S C1S 120.0 . . ?
C5S C6S H6SA 120.0 . . ?
C1S C6S H6SA 120.0 . . ?
C1S C7S H7SA 109.5 . . ?
C1S C7S H7SB 109.5 . . ?
H7SA C7S H7SB 109.5 . . ?
C1S C7S H7SC 109.5 . . ?
H7SA C7S H7SC 109.5 . . ?
H7SB C7S H7SC 109.5 . . ?
C2Q C1Q C6Q 120.0 . . ?
C2Q C1Q C7Q 128.9(16) . . ?
C6Q C1Q C7Q 110.7(16) . . ?
C1Q C2Q C3Q 120.0 . . ?
C1Q C2Q H2QA 120.0 . . ?
C3Q C2Q H2QA 120.0 . . ?
C4Q C3Q C2Q 120.0 . . ?
C4Q C3Q H3QA 120.0 . . ?
C2Q C3Q H3QA 120.0 . . ?
C3Q C4Q C5Q 120.0 . . ?
C3Q C4Q H4QA 120.0 . . ?
C5Q C4Q H4QA 120.0 . . ?
C6Q C5Q C4Q 120.0 . . ?
C6Q C5Q H5QA 120.0 . . ?
C4Q C5Q H5QA 120.0 . . ?
C5Q C6Q C1Q 120.0 . . ?
C5Q C6Q H6QA 120.0 . . ?
C1Q C6Q H6QA 120.0 . . ?
C1Q C7Q H7QA 109.5 . . ?
C1Q C7Q H7QB 109.5 . . ?
H7QA C7Q H7QB 109.5 . . ?
C1Q C7Q H7QC 109.5 . . ?
H7QA C7Q H7QC 109.5 . . ?
H7QB C7Q H7QC 109.5 . . ?
C9S C8S C13S 120.0 . . ?
C9S C8S C14S 117.0(6) . . ?
C13S C8S C14S 123.0(6) . . ?
C10S C9S C8S 120.0 . . ?
C10S C9S H9SA 120.0 . . ?
C8S C9S H9SA 120.0 . . ?
C9S C10S C11S 120.0 . . ?
C9S C10S H10B 120.0 . . ?
C11S C10S H10B 120.0 . . ?
C10S C11S C12S 120.0 . . ?
C10S C11S H11A 120.0 . . ?
C12S C11S H11A 120.0 . . ?
C13S C12S C11S 120.0 . . ?
C13S C12S H12B 120.0 . . ?
C11S C12S H12B 120.0 . . ?
C12S C13S C8S 120.0 . . ?
C12S C13S H13A 120.0 . . ?
C8S C13S H13A 120.0 . . ?
C8S C14S H14B 109.5 . . ?
C8S C14S H14C 109.5 . . ?
H14B C14S H14C 109.5 . . ?
C8S C14S H14D 109.5 . . ?
H14B C14S H14D 109.5 . . ?
H14C C14S H14D 109.5 . . ?
C9Q C8Q C13Q 120.0 . . ?
C9Q C8Q C14Q 118.3(9) . . ?
C13Q C8Q C14Q 119.0(10) . . ?
C10Q C9Q C8Q 120.0 . . ?
C10Q C9Q H9QA 120.0 . . ?
C8Q C9Q H9QA 120.0 . . ?
C9Q C10Q C11Q 120.0 . . ?
C9Q C10Q H10C 120.0 . . ?
C11Q C10Q H10C 120.0 . . ?
C12Q C11Q C10Q 120.0 . . ?
C12Q C11Q H11B 120.0 . . ?
C10Q C11Q H11B 120.0 . . ?
C11Q C12Q C13Q 120.0 . . ?
C11Q C12Q H12C 120.0 . . ?
C13Q C12Q H12C 120.0 . . ?
C12Q C13Q C8Q 120.0 . . ?
C12Q C13Q H13B 120.0 . . ?
C8Q C13Q H13B 120.0 . . ?
C8Q C14Q H14E 109.5 . . ?
C8Q C14Q H14F 109.5 . . ?
H14E C14Q H14F 109.5 . . ?
C8Q C14Q H14G 109.5 . . ?
H14E C14Q H14G 109.5 . . ?
H14F C14Q H14G 109.5 . . ?

loop_
_geom_bond_atom_site_label_1
_geom_bond_atom_site_label_2
_geom_bond_distance
_geom_bond_site_symmetry_2
_geom_bond_publ_flag
Al1 O2 1.8849(18) 2_655 ?
Al1 O2 1.8849(18) . ?
Al1 O1 1.9051(17) . ?
Al1 O1 1.9051(17) 2_655 ?
Al1 N1 1.992(2) 2_655 ?
Al1 N1 1.992(2) . ?
Cl1 C44 1.740(3) . ?
Cl2 C46 1.733(3) . ?
Cl3 C51 1.739(3) . ?
Cl4 C53 1.740(3) . ?
O1 C41 1.246(3) . ?
O2 C48 1.289(3) . ?
N1 C1 1.336(3) . ?
N1 C8 1.446(3) . ?
N2 C41 1.334(3) . ?
N2 C42 1.454(3) . ?
N2 C48 1.454(3) . ?
N3 C48 1.276(3) . ?
N3 C49 1.410(3) . ?
C1 C1 1.437(5) 2_655 ?
C1 C2 1.465(3) . ?
C2 C3 1.374(4) . ?
C2 C7 1.417(3) . ?
C3 C4 1.424(4) . ?
C3 H3A 0.9500 . ?
C4 C5 1.369(4) . ?
C4 H4A 0.9500 . ?
C5 C6 1.417(3) . ?
C5 H5A 0.9500 . ?
C6 C7 1.398(5) . ?
C8 C9 1.406(3) . ?
C8 C13 1.412(4) . ?
C9 C10 1.393(3) . ?
C9 C14 1.526(3) . ?
C10 C11 1.387(4) . ?
C10 H10A 0.9500 . ?
C11 C12 1.386(3) . ?
C11 C27 1.513(4) . ?
C12 C13 1.391(3) . ?
C12 H12A 0.9500 . ?
C13 C28 1.538(3) . ?
C14 C15 1.523(4) . ?
C14 C21 1.532(4) . ?
C14 H14A 1.0000 . ?
C15 C16 1.388(4) . ?
C15 C20 1.396(4) . ?
C16 C17 1.384(4) . ?
C16 H16A 0.9500 . ?
C17 C18 1.371(4) . ?
C17 H17A 0.9500 . ?
C18 C19 1.388(4) . ?
C18 H18A 0.9500 . ?
C19 C20 1.385(4) . ?
C19 H19A 0.9500 . ?
C20 H20A 0.9500 . ?
C21 C22 1.388(4) . ?
C21 C26 1.393(4) . ?
C22 C23 1.393(4) . ?
C22 H22A 0.9500 . ?
C23 C24 1.381(4) . ?
C23 H23A 0.9500 . ?
C24 C25 1.376(4) . ?
C24 H24A 0.9500 . ?
C25 C26 1.386(4) . ?
C25 H25A 0.9500 . ?
C26 H26A 0.9500 . ?
C27 H27A 0.9800 . ?
C27 H27B 0.9800 . ?
C27 H27C 0.9800 . ?
C28 C35 1.531(4) . ?
C28 C29' 1.549(5) . ?
C28 C29 1.556(3) . ?
C28 H28A 1.0000 . ?
C29 C30 1.3900 . ?
C29 C34 1.3900 . ?
C30 C31 1.3900 . ?
C30 H30A 0.9500 . ?
C31 C32 1.3900 . ?
C31 H31A 0.9500 . ?
C32 C33 1.3900 . ?
C32 H32A 0.9500 . ?
C33 C34 1.3900 . ?
C33 H33A 0.9500 . ?
C34 H34A 0.9500 . ?
C29' C30' 1.3900 . ?
C29' C34' 1.3900 . ?
C30' C31' 1.3900 . ?
C30' H30B 0.9500 . ?
C31' C32' 1.3900 . ?
C31' H31B 0.9500 . ?
C32' C33' 1.3900 . ?
C32' H32B 0.9500 . ?
C33' C34' 1.3900 . ?
C33' H33B 0.9500 . ?
C34' H34B 0.9500 . ?
C35 C36 1.382(4) . ?
C35 C40 1.394(4) . ?
C36 C37 1.395(4) . ?
C36 H36A 0.9500 . ?
C37 C38 1.380(4) . ?
C37 H37A 0.9500 . ?
C38 C39 1.389(4) . ?
C38 H38A 0.9500 . ?
C39 C40 1.384(4) . ?
C39 H39A 0.9500 . ?
C40 H40A 0.9500 . ?
C41 H41A 0.9500 . ?
C42 C43 1.381(4) . ?
C42 C47 1.386(4) . ?
C43 C44 1.389(4) . ?
C43 H43A 0.9500 . ?
C44 C45 1.383(4) . ?
C45 C46 1.385(4) . ?
C45 H45A 0.9500 . ?
C46 C47 1.387(4) . ?
C47 H47A 0.9500 . ?
C49 C50 1.396(4) . ?
C49 C54 1.398(4) . ?
C50 C51 1.372(4) . ?
C50 H50A 0.9500 . ?
C51 C52 1.381(5) . ?
C52 C53 1.368(4) . ?
C52 H52A 0.9500 . ?
C53 C54 1.387(4) . ?
C54 H54A 0.9500 . ?
C1S C2S 1.3900 . ?
C1S C6S 1.3900 . ?
C1S C7S 1.507(5) . ?
C2S C3S 1.3900 . ?
C2S H2SA 0.9500 . ?
C3S C4S 1.3900 . ?
C3S H3SA 0.9500 . ?
C4S C5S 1.3900 . ?
C4S H4SA 0.9500 . ?
C5S C6S 1.3900 . ?
C5S H5SA 0.9500 . ?
C6S H6SA 0.9500 . ?
C7S H7SA 0.9800 . ?
C7S H7SB 0.9800 . ?
C7S H7SC 0.9800 . ?
C1Q C2Q 1.3900 . ?
C1Q C6Q 1.3900 . ?
C1Q C7Q 1.505(7) . ?
C2Q C3Q 1.3900 . ?
C2Q H2QA 0.9500 . ?
C3Q C4Q 1.3900 . ?
C3Q H3QA 0.9500 . ?
C4Q C5Q 1.3900 . ?
C4Q H4QA 0.9500 . ?
C5Q C6Q 1.3900 . ?
C5Q H5QA 0.9500 . ?
C6Q H6QA 0.9500 . ?
C7Q H7QA 0.9800 . ?
C7Q H7QB 0.9800 . ?
C7Q H7QC 0.9800 . ?
C8S C9S 1.3900 . ?
C8S C13S 1.3900 . ?
C8S C14S 1.508(6) . ?
C9S C10S 1.3900 . ?
C9S H9SA 0.9500 . ?
C10S C11S 1.3900 . ?
C10S H10B 0.9500 . ?
C11S C12S 1.3900 . ?
C11S H11A 0.9500 . ?
C12S C13S 1.3900 . ?
C12S H12B 0.9500 . ?
C13S H13A 0.9500 . ?
C14S H14B 0.9800 . ?
C14S H14C 0.9800 . ?
C14S H14D 0.9800 . ?
C8Q C9Q 1.3900 . ?
C8Q C13Q 1.3900 . ?
C8Q C14Q 1.508(7) . ?
C9Q C10Q 1.3900 . ?
C9Q H9QA 0.9500 . ?
C10Q C11Q 1.3900 . ?
C10Q H10C 0.9500 . ?
C11Q C12Q 1.3900 . ?
C11Q H11B 0.9500 . ?
C12Q C13Q 1.3900 . ?
C12Q H12C 0.9500 . ?
C13Q H13B 0.9500 . ?
C14Q H14E 0.9800 . ?
C14Q H14F 0.9800 . ?
C14Q H14G 0.9800 . ?
